data_7245562
loop_
_publ_author_name
'Zhou, Juan'
'Yu, Ting'
'Tang, Si si'
'He, Xiao Ming'
'Zhang, Xin Lei'
'Zhou, Lian'
'Sun, Lin'
'Zhang, Jun'

_publ_section_title
;
 Tuning the bonding dimensions for coordination polymers based on rare
 earth metal ions
;
_journal_name_full CrystEngComm
_journal_paper_doi 10.1039/D2CE01131J
_journal_year 2022
_chemical_formula_moiety '0.25(C32 H48 Ho4 N8 O32), Br'
_chemical_formula_sum 'C8 H12 Br Ho N2 O8'
_chemical_formula_weight 509.04
_space_group_crystal_system orthorhombic
_space_group_IT_number 64
_space_group_name_Hall '-C 2ac 2'
_space_group_name_H-M_alt 'C m c e'
_atom_sites_solution_hydrogens mixed
_audit_creation_date 2022-07-12
_audit_creation_method
;
Olex2 1.2-beta
(compiled 2018.05.29 svn.r3508 for OlexSys, GUI svn.r5506)
;
_audit_update_record
;
2022-08-13 deposited with the CCDC.	2022-09-22 downloaded from the CCDC.
;
_cell_angle_alpha 90
_cell_angle_beta 90
_cell_angle_gamma 90
_cell_formula_units_Z 8
_cell_length_a 17.191(4)
_cell_length_b 9.0546(18)
_cell_length_c 16.425(4)
_cell_measurement_reflns_used 3929
_cell_measurement_temperature 296.1(5)
_cell_measurement_theta_max 2.48
_cell_measurement_theta_min 25.17
_cell_volume 2556.7(10)
_computing_cell_refinement 'SAINT v7.60A (Bruker, 2009)'
_computing_data_reduction 'SAINT v7.60A (Bruker, 2009)'
_computing_molecular_graphics 'Olex2 (Dolomanov et al., 2009)'
_computing_publication_material 'Olex2 (Dolomanov et al., 2009)'
_computing_structure_refinement 'ShelXL (Sheldrick, 2015)'
_diffrn_ambient_temperature 296.1(5)
_diffrn_detector 'Bruker D8 Venture with photon2 CMOS detector'
_diffrn_detector_area_resol_mean 7.9
_diffrn_detector_type 'CMOS detector'
_diffrn_measured_fraction_theta_full 0.996
_diffrn_measured_fraction_theta_max 0.996
_diffrn_measurement_device 'three-circle diffractometer'
_diffrn_measurement_device_type 'Bruker D8 Venture with photon2 CMOS detector'
_diffrn_measurement_method '\w and \f scans'
_diffrn_radiation_monochromator 'mirror optics'
_diffrn_radiation_probe x-ray
_diffrn_radiation_type MoK\a
_diffrn_radiation_wavelength 0.71073
_diffrn_reflns_av_R_equivalents 0.0270
_diffrn_reflns_av_unetI/netI 0.0196
_diffrn_reflns_Laue_measured_fraction_full 0.996
_diffrn_reflns_Laue_measured_fraction_max 0.996
_diffrn_reflns_limit_h_max 20
_diffrn_reflns_limit_h_min -20
_diffrn_reflns_limit_k_max 8
_diffrn_reflns_limit_k_min -10
_diffrn_reflns_limit_l_max 19
_diffrn_reflns_limit_l_min -19
_diffrn_reflns_number 6165
_diffrn_reflns_point_group_measured_fraction_full 0.996
_diffrn_reflns_point_group_measured_fraction_max 0.996
_diffrn_reflns_theta_full 24.988
_diffrn_reflns_theta_max 24.988
_diffrn_reflns_theta_min 2.829
_diffrn_source 'microfocus sealed X-ray tube'
_diffrn_source_type 'Incoatec I\ms'
_diffrn_standards_number 0
_exptl_absorpt_coefficient_mu 9.356
_exptl_absorpt_correction_T_max 0.72
_exptl_absorpt_correction_T_min 0.46
_exptl_absorpt_correction_type multi-scan
_exptl_absorpt_process_details 'SADABS; Bruker, 2000'
_exptl_crystal_colour pink
_exptl_crystal_colour_primary pink
_exptl_crystal_density_diffrn 2.645
_exptl_crystal_description plate
_exptl_crystal_F_000 1920
_exptl_crystal_size_max 0.26
_exptl_crystal_size_mid 0.24
_exptl_crystal_size_min 0.18
_refine_diff_density_max 1.686
_refine_diff_density_min -3.188
_refine_diff_density_rms 0.273
_refine_ls_extinction_method none
_refine_ls_goodness_of_fit_ref 1.112
_refine_ls_hydrogen_treatment constr
_refine_ls_matrix_type full
_refine_ls_number_parameters 98
_refine_ls_number_reflns 1172
_refine_ls_number_restraints 0
_refine_ls_restrained_S_all 1.112
_refine_ls_R_factor_all 0.0443
_refine_ls_R_factor_gt 0.0415
_refine_ls_shift/su_max 0.000
_refine_ls_shift/su_mean 0.000
_refine_ls_structure_factor_coef Fsqd
_refine_ls_weighting_details 'w=1/[\s^2^(Fo^2^)+(0.0646P)^2^+130.3705P] where P=(Fo^2^+2Fc^2^)/3'
_refine_ls_weighting_scheme calc
_refine_ls_wR_factor_gt 0.1256
_refine_ls_wR_factor_ref 0.1272
_reflns_Friedel_coverage 0.000
_reflns_number_gt 1096
_reflns_number_total 1172
_reflns_threshold_expression 'I > 2\s(I)'
_cod_data_source_file d2ce01131j2.cif
_cod_data_source_block Compound2
_cod_original_cell_volume 2556.6(9)
_cod_original_sg_symbol_Hall '-C 2bc 2'
_cod_original_sg_symbol_H-M 'C m c a'
_cod_database_code 7245562
_shelx_shelxl_version_number 2018/3
_shelx_space_group_comment
;
The symmetry employed for this shelxl refinement is uniquely defined
by the following loop, which should always be used as a source of
symmetry information in preference to the above space-group names.
They are only intended as comments.
;
_shelx_estimated_absorpt_t_max 0.284
_shelx_estimated_absorpt_t_min 0.195
_olex2_refinement_description
;
1. Fixed Uiso
 At 1.2 times of:
  All C(H) groups, All C(H,H) groups
 At 1.5 times of:
  All O(H,H) groups
2.a Riding coordinates:
 O5(H5A,H5B)
2.b Secondary CH2 refined with riding coordinates:
 C2(H2A,H2B)
2.c Aromatic/amide H refined with riding coordinates:
 C3(H3), C4(H4), C5(H5)
;
_olex2_submission_special_instructions 'No special instructions were received'

loop_
_space_group_symop_operation_xyz
'x, y, z'
'-x, -y+1/2, z+1/2'
'-x, y+1/2, -z+1/2'
'x, -y, -z'
'x+1/2, y+1/2, z'
'-x+1/2, -y+1, z+1/2'
'-x+1/2, y+1, -z+1/2'
'x+1/2, -y+1/2, -z'
'-x, -y, -z'
'x, y-1/2, -z-1/2'
'x, -y-1/2, z-1/2'
'-x, y, z'
'-x+1/2, -y+1/2, -z'
'x+1/2, y, -z-1/2'
'x+1/2, -y, z-1/2'
'-x+1/2, y+1/2, z'

loop_
_atom_site_label
_atom_site_type_symbol
_atom_site_fract_x
_atom_site_fract_y
_atom_site_fract_z
_atom_site_U_iso_or_equiv
_atom_site_adp_type
_atom_site_occupancy
_atom_site_site_symmetry_order
_atom_site_calc_flag
_atom_site_refinement_flags_posn
_atom_site_refinement_flags_adp
_atom_site_refinement_flags_occupancy
_atom_site_disorder_assembly
_atom_site_disorder_group
Ho1 Ho 0.500000 0.62945(6) 0.38171(3) 0.0140(3) Uani 1 2 d S T P . .
O1 O 0.5793(5) 0.6980(9) 0.4900(4) 0.0328(18) Uani 1 1 d . . . . .
O2 O 0.5802(5) 0.5753(8) 0.6072(5) 0.0293(17) Uani 1 1 d . . . . .
O3 O 0.500000 0.5520(10) 0.2447(6) 0.025(2) Uani 1 2 d S T P . .
O4 O 0.500000 0.3833(12) 0.1481(7) 0.031(3) Uani 1 2 d S T P . .
O5 O 0.3707(4) 0.6861(8) 0.3238(5) 0.0312(17) Uani 1 1 d . . . . .
H5A H 0.329475 0.632513 0.327429 0.047 Uiso 1 1 d R . . . .
H5B H 0.383135 0.681273 0.273209 0.047 Uiso 1 1 d R . . . .
N1 N 0.6684(5) 0.9174(9) 0.5466(5) 0.0224(18) Uani 1 1 d . . . . .
C1 C 0.5965(6) 0.6822(10) 0.5626(6) 0.020(2) Uani 1 1 d . . . . .
C2 C 0.6400(6) 0.8065(11) 0.6049(6) 0.022(2) Uani 1 1 d . . . . .
H2A H 0.605671 0.853737 0.643906 0.026 Uiso 1 1 calc R . . . .
H2B H 0.683777 0.765693 0.634638 0.026 Uiso 1 1 calc R . . . .
C3 C 0.6246(9) 1.000000 0.500000 0.027(3) Uani 1 2 d S T P . .
H3 H 0.570474 0.999998 0.500000 0.032 Uiso 1 2 calc RS T P . .
C4 C 0.7443(7) 0.9487(13) 0.5291(6) 0.030(2) Uani 1 1 d . . . . .
H4 H 0.787808 0.906322 0.553192 0.036 Uiso 1 1 calc R . . . .
C5 C 0.500000 0.4217(18) 0.2199(9) 0.030(3) Uani 1 2 d S T P . .
H5 H 0.500000 0.347386 0.258956 0.035 Uiso 1 2 calc RS T P . .
Br1 Br 0.250000 0.4402(2) 0.250000 0.0557(6) Uani 1 2 d S T P . .

loop_
_atom_site_aniso_label
_atom_site_aniso_U_11
_atom_site_aniso_U_22
_atom_site_aniso_U_33
_atom_site_aniso_U_23
_atom_site_aniso_U_13
_atom_site_aniso_U_12
Ho1 0.0201(4) 0.0114(4) 0.0104(4) 0.0013(2) 0.000 0.000
O1 0.042(5) 0.037(4) 0.019(4) -0.001(3) -0.013(3) -0.010(4)
O2 0.034(4) 0.021(4) 0.033(4) 0.007(3) 0.004(3) -0.006(3)
O3 0.044(6) 0.017(5) 0.015(5) -0.005(4) 0.000 0.000
O4 0.035(6) 0.033(6) 0.025(6) -0.006(5) 0.000 0.000
O5 0.027(4) 0.032(4) 0.035(4) 0.003(3) -0.008(3) 0.001(3)
N1 0.020(4) 0.017(4) 0.030(5) 0.006(3) -0.001(4) -0.003(3)
C1 0.021(5) 0.014(4) 0.024(5) 0.000(4) 0.000(4) -0.002(4)
C2 0.029(6) 0.017(5) 0.019(5) 0.003(4) -0.004(4) -0.004(4)
C3 0.020(7) 0.026(8) 0.034(8) 0.015(7) 0.000 0.000
C4 0.025(5) 0.041(6) 0.023(5) 0.003(5) -0.004(4) 0.000(5)
C5 0.040(9) 0.030(8) 0.018(8) -0.004(6) 0.000 0.000
Br1 0.0567(12) 0.0495(12) 0.0608(13) 0.000 -0.0099(11) 0.000

loop_
_atom_type_symbol
_atom_type_description
_atom_type_scat_dispersion_real
_atom_type_scat_dispersion_imag
_atom_type_scat_source
C C 0.0033 0.0016 'International Tables Vol C Tables 4.2.6.8 and 6.1.1.4'
H H 0.0000 0.0000 'International Tables Vol C Tables 4.2.6.8 and 6.1.1.4'
Br Br -0.2901 2.4595 'International Tables Vol C Tables 4.2.6.8 and 6.1.1.4'
Ho Ho -0.2175 4.6783 'International Tables Vol C Tables 4.2.6.8 and 6.1.1.4'
N N 0.0061 0.0033 'International Tables Vol C Tables 4.2.6.8 and 6.1.1.4'
O O 0.0106 0.0060 'International Tables Vol C Tables 4.2.6.8 and 6.1.1.4'

loop_
_geom_angle_atom_site_label_1
_geom_angle_atom_site_label_2
_geom_angle_atom_site_label_3
_geom_angle
_geom_angle_site_symmetry_1
_geom_angle_site_symmetry_3
_geom_angle_publ_flag
O1 Ho1 O1 71.8(4) . 12_655 ?
O1 Ho1 O3 144.1(2) 12_655 . ?
O1 Ho1 O3 144.1(2) . . ?
O1 Ho1 O4 84.1(3) 12_655 3_655 ?
O1 Ho1 O4 84.1(3) . 3_655 ?
O1 Ho1 O5 140.0(3) . . ?
O1 Ho1 O5 73.2(3) . 12_655 ?
O1 Ho1 O5 73.2(3) 12_655 . ?
O1 Ho1 O5 140.0(3) 12_655 12_655 ?
O2 Ho1 O1 120.1(3) 4_566 12_655 ?
O2 Ho1 O1 78.7(3) 4_566 . ?
O2 Ho1 O1 78.7(3) 9_666 12_655 ?
O2 Ho1 O1 120.1(3) 9_666 . ?
O2 Ho1 O2 73.0(4) 9_666 4_566 ?
O2 Ho1 O3 80.6(3) 4_566 . ?
O2 Ho1 O3 80.6(3) 9_666 . ?
O2 Ho1 O4 143.0(2) 9_666 3_655 ?
O2 Ho1 O4 143.0(2) 4_566 3_655 ?
O2 Ho1 O5 70.2(3) 9_666 . ?
O2 Ho1 O5 70.2(3) 4_566 12_655 ?
O2 Ho1 O5 137.0(3) 9_666 12_655 ?
O2 Ho1 O5 137.0(3) 4_566 . ?
O3 Ho1 O5 72.2(2) . 12_655 ?
O3 Ho1 O5 72.2(2) . . ?
O4 Ho1 O3 95.3(4) 3_655 . ?
O4 Ho1 O5 73.6(2) 3_655 . ?
O4 Ho1 O5 73.6(2) 3_655 12_655 ?
O5 Ho1 O5 128.2(4) . 12_655 ?
C1 O1 Ho1 147.9(7) . . ?
C1 O2 Ho1 143.3(7) . 9_666 ?
C5 O3 Ho1 126.4(10) . . ?
C5 O4 Ho1 118.4(11) . 10_556 ?
C3 N1 C2 125.5(9) . . ?
C3 N1 C4 107.9(9) . . ?
C4 N1 C2 126.6(9) . . ?
O1 C1 O2 127.0(10) . . ?
O1 C1 C2 118.3(9) . . ?
O2 C1 C2 114.6(9) . . ?
N1 C2 C1 111.7(8) . . ?
N1 C3 N1 109.8(13) 4_576 . ?
C4 C4 N1 107.2(6) 4_576 . ?
O4 C5 O3 125.5(15) . . ?

loop_
_geom_bond_atom_site_label_1
_geom_bond_atom_site_label_2
_geom_bond_distance
_geom_bond_site_symmetry_2
_geom_bond_publ_flag
Ho1 O1 2.324(7) . ?
Ho1 O1 2.324(7) 12_655 ?
Ho1 O2 2.318(8) 9_666 ?
Ho1 O2 2.318(8) 4_566 ?
Ho1 O3 2.357(10) . ?
Ho1 O4 2.350(11) 3_655 ?
Ho1 O5 2.472(7) . ?
Ho1 O5 2.472(7) 12_655 ?
O1 C1 1.237(13) . ?
O2 C1 1.246(12) . ?
O3 C5 1.248(19) . ?
O4 C5 1.229(19) . ?
N1 C2 1.471(13) . ?
N1 C3 1.309(12) . ?
N1 C4 1.366(14) . ?
C1 C2 1.519(13) . ?
C4 C4 1.33(2) 4_576 ?

loop_
_geom_hbond_atom_site_label_D
_geom_hbond_atom_site_label_H
_geom_hbond_atom_site_label_A
_geom_hbond_distance_DH
_geom_hbond_distance_HA
_geom_hbond_distance_DA
_geom_hbond_angle_DHA
_geom_hbond_site_symmetry_A
_geom_hbond_publ_flag
O5 H5A Br1 0.86 2.55 3.275(8) 142.3 . yes
O5 H5B O3 0.86 2.37 2.847(10) 115.3 . yes
C3 H3 O4 0.93 2.92 3.408(13) 114.6 3_655 yes
C3 H3 O4 0.93 2.92 3.408(13) 114.6 2_665 yes
C4 H4 O1 0.93 2.57 3.327(14) 138.5 13_666 yes
C4 H4 O2 0.93 2.88 3.473(14) 123.1 16_655 yes
C4 H4 O5 0.93 2.61 3.471(14) 154.4 8_566 yes
C5 H5 O2 0.93 2.69 3.158(16) 112.1 4_566 yes
C5 H5 O2 0.93 2.69 3.158(16) 112.1 9_666 yes
C5 H5 O3 0.93 2.68 3.398(19) 135.0 3_645 yes
